data_1505238
loop_
_publ_author_name
'Basavaiah, Deevi'
'Reddy, Kanumuri Ramesh'

_publ_section_title
;
 Simple and one-pot protocol for synthesis of indene-spiro-oxindoles
 involving tandem Prins and Friedel-Crafts reactions.
;
_journal_issue 1
_journal_name_full 'Organic letters'
_journal_page_first 57
_journal_page_last 60
_journal_paper_doi 10.1021/ol062561m
_journal_volume 9
_journal_year 2007
_chemical_formula_moiety 'C36 H27 N O'
_chemical_formula_sum 'C36 H27 N O'
_chemical_formula_weight 489.59
_chemical_melting_point 218(2)
_chemical_name_systematic
; 
 3,3-Bis(2,2-diphenylvinyl)indolin-2-one
;
_space_group_IT_number 14
_symmetry_cell_setting monoclinic
_symmetry_space_group_name_Hall '-P 2yn'
_symmetry_space_group_name_H-M 'P 1 21/n 1'
_atom_sites_solution_hydrogens geom
_atom_sites_solution_primary direct
_atom_sites_solution_secondary difmap
_audit_creation_method SHELXL-97
_cell_angle_alpha 90.00
_cell_angle_beta 94.841(5)
_cell_angle_gamma 90.00
_cell_formula_units_Z 4
_cell_length_a 11.237(3)
_cell_length_b 17.495(4)
_cell_length_c 14.195(4)
_cell_measurement_temperature 298
_cell_volume 2780.7(13)
_computing_cell_refinement 'Bruker SMART'
_computing_data_collection 'Bruker SMART'
_computing_data_reduction 'Bruker SAINT'
_computing_structure_refinement 'SHELXL-97 (Sheldrick, 1997)'
_computing_structure_solution 'SHELXS-97 (Sheldrick, 1990)'
_diffrn_ambient_temperature 298
_diffrn_measured_fraction_theta_full 0.966
_diffrn_measured_fraction_theta_max 0.966
_diffrn_measurement_device_type 'Bruker SMART APEX'
_diffrn_measurement_method 'Phi and omega scans'
_diffrn_radiation_monochromator graphite
_diffrn_radiation_source 'fine-focus sealed tube'
_diffrn_radiation_type MoK\a
_diffrn_radiation_wavelength 0.71073
_diffrn_reflns_av_R_equivalents 0.0606
_diffrn_reflns_av_sigmaI/netI 0.0696
_diffrn_reflns_limit_h_max 14
_diffrn_reflns_limit_h_min -14
_diffrn_reflns_limit_k_max 23
_diffrn_reflns_limit_k_min -23
_diffrn_reflns_limit_l_max 18
_diffrn_reflns_limit_l_min -18
_diffrn_reflns_number 31841
_diffrn_reflns_theta_full 28.30
_diffrn_reflns_theta_max 28.30
_diffrn_reflns_theta_min 1.85
_exptl_absorpt_coefficient_mu 0.069
_exptl_absorpt_correction_T_max 0.9936
_exptl_absorpt_correction_T_min 0.9477
_exptl_absorpt_correction_type multi-scan
_exptl_absorpt_process_details SADABS
_exptl_crystal_colour colorless
_exptl_crystal_density_diffrn 1.169
_exptl_crystal_density_method 'not measured'
_exptl_crystal_description rectangular
_exptl_crystal_F_000 1032
_exptl_crystal_size_max 0.42
_exptl_crystal_size_mid 0.36
_exptl_crystal_size_min 0.05
_refine_diff_density_max 0.169
_refine_diff_density_min -0.151
_refine_diff_density_rms 0.026
_refine_ls_extinction_method none
_refine_ls_goodness_of_fit_ref 0.867
_refine_ls_hydrogen_treatment noref
_refine_ls_matrix_type full
_refine_ls_number_parameters 343
_refine_ls_number_reflns 6661
_refine_ls_number_restraints 0
_refine_ls_restrained_S_all 0.867
_refine_ls_R_factor_all 0.1261
_refine_ls_R_factor_gt 0.0482
_refine_ls_shift/su_max 0.001
_refine_ls_shift/su_mean 0.000
_refine_ls_structure_factor_coef Fsqd
_refine_ls_weighting_details 'calc w=1/[\s^2^(Fo^2^)+(0.0418P)^2^+0.0000P] where P=(Fo^2^+2Fc^2^)/3'
_refine_ls_weighting_scheme calc
_refine_ls_wR_factor_gt 0.0865
_refine_ls_wR_factor_ref 0.1060
_reflns_number_gt 3143
_reflns_number_total 6898
_reflns_threshold_expression >2sigma(I)
_cod_data_source_file ol062561msi20061017_041629.cif
_cod_data_source_block 16
_cod_original_cell_volume 2780.6(12)
_cod_original_sg_symbol_H-M 'p 21/n'
_cod_database_code 1505238

loop_
_symmetry_equiv_pos_as_xyz
'x, y, z'
'-x+1/2, y+1/2, -z+1/2'
'-x, -y, -z'
'x-1/2, -y-1/2, z-1/2'

loop_
_atom_site_label
_atom_site_type_symbol
_atom_site_fract_x
_atom_site_fract_y
_atom_site_fract_z
_atom_site_U_iso_or_equiv
_atom_site_adp_type
_atom_site_occupancy
_atom_site_symmetry_multiplicity
_atom_site_calc_flag
_atom_site_refinement_flags
O1 O 0.93317(10) 0.05990(7) 0.59642(7) 0.0600(3) Uani 1 1 d .
N1 N 1.04429(12) -0.05039(8) 0.60418(9) 0.0560(4) Uani 1 1 d .
H1 H 1.0724 -0.0473 0.5498 0.067 Uiso 1 1 calc R
C1 C 0.97163(15) 0.00274(11) 0.63808(11) 0.0485(4) Uani 1 1 d .
C2 C 0.95071(13) -0.02006(9) 0.74123(10) 0.0432(4) Uani 1 1 d .
C3 C 1.01411(13) -0.09683(10) 0.74946(10) 0.0439(4) Uani 1 1 d .
C4 C 1.06859(14) -0.11081(10) 0.66728(11) 0.0491(4) Uani 1 1 d .
C5 C 1.13422(15) -0.17579(11) 0.65503(14) 0.0638(5) Uani 1 1 d .
H5 H 1.1703 -0.1846 0.5994 0.077 Uiso 1 1 calc R
C6 C 1.14440(15) -0.22761(11) 0.72899(16) 0.0688(5) Uani 1 1 d .
H6 H 1.1888 -0.2719 0.7230 0.083 Uiso 1 1 calc R
C7 C 1.09044(16) -0.21512(11) 0.81112(14) 0.0649(5) Uani 1 1 d .
H7 H 1.0986 -0.2509 0.8597 0.078 Uiso 1 1 calc R
C8 C 1.02392(14) -0.14942(10) 0.82165(12) 0.0547(5) Uani 1 1 d .
H8 H 0.9865 -0.1410 0.8767 0.066 Uiso 1 1 calc R
C9 C 1.02287(14) 0.03588(9) 0.80550(10) 0.0478(4) Uani 1 1 d .
H9 H 1.1050 0.0286 0.8077 0.057 Uiso 1 1 calc R
C10 C 0.98961(14) 0.09342(9) 0.85924(10) 0.0458(4) Uani 1 1 d .
C11 C 1.08175(15) 0.13434(10) 0.92254(10) 0.0498(4) Uani 1 1 d .
C12 C 1.06741(18) 0.21073(11) 0.94479(12) 0.0635(5) Uani 1 1 d .
H12 H 0.9994 0.2365 0.9200 0.076 Uiso 1 1 calc R
C13 C 1.1524(2) 0.24983(12) 1.00338(14) 0.0792(6) Uani 1 1 d .
H13 H 1.1411 0.3011 1.0174 0.095 Uiso 1 1 calc R
C14 C 1.2524(2) 0.21254(16) 1.04017(14) 0.0847(7) Uani 1 1 d .
H14 H 1.3097 0.2385 1.0790 0.102 Uiso 1 1 calc R
C15 C 1.26847(18) 0.13721(14) 1.02012(13) 0.0773(6) Uani 1 1 d .
H15 H 1.3368 0.1120 1.0453 0.093 Uiso 1 1 calc R
C16 C 1.18361(16) 0.09800(11) 0.96251(11) 0.0628(5) Uani 1 1 d .
H16 H 1.1951 0.0464 0.9504 0.075 Uiso 1 1 calc R
C17 C 0.86564(15) 0.12347(9) 0.85837(11) 0.0502(4) Uani 1 1 d .
C18 C 0.80732(17) 0.12608(10) 0.94074(12) 0.0624(5) Uani 1 1 d .
H18 H 0.8447 0.1060 0.9963 0.075 Uiso 1 1 calc R
C19 C 0.69530(18) 0.15774(11) 0.94172(15) 0.0766(6) Uani 1 1 d .
H19 H 0.6572 0.1584 0.9974 0.092 Uiso 1 1 calc R
C20 C 0.6400(2) 0.18829(11) 0.86029(18) 0.0837(6) Uani 1 1 d .
H20 H 0.5647 0.2103 0.8608 0.100 Uiso 1 1 calc R
C21 C 0.6963(2) 0.18619(11) 0.77816(16) 0.0826(6) Uani 1 1 d .
H21 H 0.6586 0.2067 0.7230 0.099 Uiso 1 1 calc R
C22 C 0.80788(17) 0.15403(10) 0.77656(13) 0.0653(5) Uani 1 1 d .
H22 H 0.8448 0.1528 0.7204 0.078 Uiso 1 1 calc R
C23 C 0.82159(14) -0.02953(8) 0.76122(11) 0.0452(4) Uani 1 1 d .
H23 H 0.8062 -0.0214 0.8238 0.054 Uiso 1 1 calc R
C24 C 0.72652(14) -0.04762(8) 0.70325(10) 0.0443(4) Uani 1 1 d .
C25 C 0.60886(14) -0.05951(10) 0.74264(11) 0.0505(4) Uani 1 1 d .
C26 C 0.55996(17) -0.00654(12) 0.79865(14) 0.0756(6) Uani 1 1 d .
H26 H 0.6008 0.0387 0.8134 0.091 Uiso 1 1 calc R
C27 C 0.4492(2) -0.01952(16) 0.83416(16) 0.0966(7) Uani 1 1 d .
H27 H 0.4170 0.0170 0.8722 0.116 Uiso 1 1 calc R
C28 C 0.38889(19) -0.08533(18) 0.81321(17) 0.0953(8) Uani 1 1 d .
H28 H 0.3148 -0.0938 0.8359 0.114 Uiso 1 1 calc R
C29 C 0.4377(2) -0.13871(16) 0.75885(18) 0.1018(8) Uani 1 1 d .
H29 H 0.3977 -0.1846 0.7458 0.122 Uiso 1 1 calc R
C30 C 0.54522(17) -0.12566(12) 0.72309(14) 0.0802(6) Uani 1 1 d .
H30 H 0.5761 -0.1624 0.6846 0.096 Uiso 1 1 calc R
C31 C 0.72552(14) -0.05900(10) 0.59907(11) 0.0494(4) Uani 1 1 d .
C32 C 0.66380(17) -0.00893(12) 0.53780(13) 0.0724(6) Uani 1 1 d .
H32 H 0.6238 0.0323 0.5620 0.087 Uiso 1 1 calc R
C33 C 0.6605(2) -0.01906(16) 0.44103(16) 0.0926(7) Uani 1 1 d .
H33 H 0.6191 0.0153 0.4005 0.111 Uiso 1 1 calc R
C34 C 0.7183(2) -0.07985(18) 0.40523(15) 0.0990(8) Uani 1 1 d .
H34 H 0.7165 -0.0866 0.3401 0.119 Uiso 1 1 calc R
C35 C 0.7783(2) -0.13033(15) 0.46393(17) 0.0916(7) Uani 1 1 d .
H35 H 0.8171 -0.1717 0.4391 0.110 Uiso 1 1 calc R
C36 C 0.78181(16) -0.12018(11) 0.56145(13) 0.0682(5) Uani 1 1 d .
H36 H 0.8227 -0.1552 0.6015 0.082 Uiso 1 1 calc R

loop_
_atom_site_aniso_label
_atom_site_aniso_U_11
_atom_site_aniso_U_22
_atom_site_aniso_U_33
_atom_site_aniso_U_23
_atom_site_aniso_U_13
_atom_site_aniso_U_12
O1 0.0724(9) 0.0664(8) 0.0421(7) 0.0057(6) 0.0101(6) -0.0041(7)
N1 0.0559(9) 0.0762(11) 0.0383(8) -0.0031(8) 0.0176(7) -0.0049(8)
C1 0.0473(11) 0.0610(12) 0.0378(9) -0.0028(9) 0.0061(8) -0.0128(9)
C2 0.0400(9) 0.0565(11) 0.0335(9) -0.0013(8) 0.0052(7) -0.0061(8)
C3 0.0357(9) 0.0603(11) 0.0352(9) -0.0039(8) 0.0007(7) -0.0073(8)
C4 0.0409(10) 0.0636(12) 0.0429(10) -0.0046(9) 0.0040(8) -0.0073(9)
C5 0.0488(12) 0.0786(15) 0.0657(13) -0.0164(11) 0.0139(9) -0.0020(10)
C6 0.0496(12) 0.0638(14) 0.0918(16) -0.0094(12) -0.0006(11) 0.0043(10)
C7 0.0522(12) 0.0690(14) 0.0723(13) 0.0067(11) -0.0023(10) 0.0006(10)
C8 0.0468(11) 0.0711(13) 0.0459(10) 0.0010(9) 0.0015(8) -0.0031(9)
C9 0.0420(10) 0.0638(12) 0.0377(9) 0.0017(8) 0.0048(7) -0.0070(8)
C10 0.0526(11) 0.0516(11) 0.0334(8) 0.0047(8) 0.0036(8) -0.0047(9)
C11 0.0608(12) 0.0539(12) 0.0350(9) 0.0033(8) 0.0057(8) -0.0113(9)
C12 0.0836(14) 0.0571(13) 0.0502(11) 0.0044(9) 0.0072(10) -0.0120(11)
C13 0.1111(19) 0.0659(14) 0.0620(13) -0.0063(11) 0.0159(13) -0.0339(14)
C14 0.0916(18) 0.107(2) 0.0550(13) -0.0073(13) 0.0031(12) -0.0464(16)
C15 0.0697(14) 0.1031(19) 0.0565(13) -0.0002(12) -0.0101(10) -0.0171(13)
C16 0.0642(13) 0.0732(13) 0.0494(10) -0.0012(10) -0.0040(9) -0.0079(11)
C17 0.0591(12) 0.0486(11) 0.0419(10) -0.0016(8) -0.0009(8) 0.0012(9)
C18 0.0650(13) 0.0716(13) 0.0497(11) -0.0017(9) 0.0006(9) 0.0092(10)
C19 0.0745(15) 0.0867(15) 0.0694(14) -0.0143(12) 0.0104(12) 0.0173(12)
C20 0.0757(15) 0.0767(15) 0.0968(18) -0.0100(13) -0.0045(14) 0.0302(12)
C21 0.0898(17) 0.0784(16) 0.0761(15) 0.0088(12) -0.0138(13) 0.0255(13)
C22 0.0749(14) 0.0654(13) 0.0544(12) 0.0082(10) -0.0022(10) 0.0121(11)
C23 0.0457(10) 0.0539(11) 0.0368(9) -0.0010(8) 0.0076(7) -0.0021(8)
C24 0.0426(10) 0.0454(10) 0.0445(9) 0.0005(8) 0.0009(8) -0.0001(8)
C25 0.0394(10) 0.0628(12) 0.0484(10) 0.0058(9) -0.0020(8) -0.0013(9)
C26 0.0582(13) 0.0831(15) 0.0878(15) -0.0130(12) 0.0203(11) -0.0044(11)
C27 0.0654(15) 0.129(2) 0.0989(18) -0.0117(16) 0.0276(13) 0.0068(15)
C28 0.0486(14) 0.147(3) 0.0907(17) 0.0228(17) 0.0112(12) -0.0169(16)
C29 0.0673(17) 0.120(2) 0.120(2) -0.0001(17) 0.0152(15) -0.0366(15)
C30 0.0622(14) 0.0868(16) 0.0925(16) -0.0102(12) 0.0129(12) -0.0236(12)
C31 0.0402(10) 0.0585(11) 0.0482(10) -0.0017(9) -0.0027(8) -0.0063(9)
C32 0.0675(13) 0.0921(16) 0.0560(12) 0.0096(11) -0.0053(10) 0.0071(11)
C33 0.0805(17) 0.131(2) 0.0633(15) 0.0221(14) -0.0138(12) -0.0062(15)
C34 0.0923(19) 0.152(3) 0.0515(14) -0.0119(16) -0.0038(13) -0.0346(18)
C35 0.0910(17) 0.110(2) 0.0739(16) -0.0425(14) 0.0056(13) -0.0123(14)
C36 0.0700(13) 0.0734(14) 0.0595(12) -0.0146(10) -0.0034(10) -0.0032(11)

loop_
_atom_type_symbol
_atom_type_description
_atom_type_scat_dispersion_real
_atom_type_scat_dispersion_imag
_atom_type_scat_source
C C 0.0033 0.0016 'International Tables Vol C Tables 4.2.6.8 and 6.1.1.4'
H H 0.0000 0.0000 'International Tables Vol C Tables 4.2.6.8 and 6.1.1.4'
N N 0.0061 0.0033 'International Tables Vol C Tables 4.2.6.8 and 6.1.1.4'
O O 0.0106 0.0060 'International Tables Vol C Tables 4.2.6.8 and 6.1.1.4'

loop_
_geom_angle_atom_site_label_1
_geom_angle_atom_site_label_2
_geom_angle_atom_site_label_3
_geom_angle
C1 N1 C4 112.53(14)
O1 C1 N1 126.15(15)
O1 C1 C2 126.18(16)
N1 C1 C2 107.62(15)
C23 C2 C3 109.88(12)
C23 C2 C9 115.39(12)
C3 C2 C9 107.41(12)
C23 C2 C1 115.41(13)
C3 C2 C1 101.07(13)
C9 C2 C1 106.50(12)
C8 C3 C4 119.78(16)
C8 C3 C2 131.02(14)
C4 C3 C2 109.21(14)
C5 C4 C3 122.21(17)
C5 C4 N1 128.51(16)
C3 C4 N1 109.28(15)
C4 C5 C6 117.18(17)
C7 C6 C5 121.62(18)
C6 C7 C8 120.21(18)
C3 C8 C7 118.99(16)
C10 C9 C2 131.73(15)
C9 C10 C17 124.65(15)
C9 C10 C11 119.43(15)
C17 C10 C11 115.87(15)
C12 C11 C16 117.15(17)
C12 C11 C10 120.72(17)
C16 C11 C10 122.12(16)
C11 C12 C13 121.52(19)
C14 C13 C12 119.7(2)
C15 C14 C13 120.1(2)
C14 C15 C16 120.4(2)
C15 C16 C11 121.17(19)
C18 C17 C22 118.10(17)
C18 C17 C10 120.84(15)
C22 C17 C10 120.94(15)
C19 C18 C17 121.25(17)
C20 C19 C18 119.83(19)
C21 C20 C19 119.7(2)
C20 C21 C22 120.70(19)
C21 C22 C17 120.38(18)
C24 C23 C2 130.06(14)
C23 C24 C31 125.70(14)
C23 C24 C25 119.46(14)
C31 C24 C25 114.83(13)
C26 C25 C30 117.38(17)
C26 C25 C24 122.40(16)
C30 C25 C24 120.21(16)
C25 C26 C27 120.9(2)
C28 C27 C26 120.1(2)
C29 C28 C27 119.4(2)
C28 C29 C30 120.5(2)
C29 C30 C25 121.7(2)
C36 C31 C32 118.24(17)
C36 C31 C24 121.61(15)
C32 C31 C24 120.12(16)
C31 C32 C33 121.0(2)
C34 C33 C32 119.7(2)
C35 C34 C33 120.4(2)
C34 C35 C36 120.0(2)
C31 C36 C35 120.7(2)

loop_
_geom_bond_atom_site_label_1
_geom_bond_atom_site_label_2
_geom_bond_distance
O1 C1 1.2221(18)
N1 C1 1.352(2)
N1 C4 1.397(2)
C1 C2 1.554(2)
C2 C23 1.511(2)
C2 C3 1.520(2)
C2 C9 1.524(2)
C3 C8 1.375(2)
C3 C4 1.384(2)
C4 C5 1.374(2)
C5 C6 1.384(2)
C6 C7 1.376(2)
C7 C8 1.386(2)
C9 C10 1.335(2)
C10 C17 1.488(2)
C10 C11 1.495(2)
C11 C12 1.386(2)
C11 C16 1.388(2)
C12 C13 1.392(2)
C13 C14 1.365(3)
C14 C15 1.364(3)
C15 C16 1.385(2)
C17 C18 1.388(2)
C17 C22 1.389(2)
C18 C19 1.376(2)
C19 C20 1.374(3)
C20 C21 1.373(3)
C21 C22 1.377(3)
C23 C24 1.331(2)
C24 C31 1.491(2)
C24 C25 1.493(2)
C25 C26 1.366(2)
C25 C30 1.376(2)
C26 C27 1.400(3)
C27 C28 1.356(3)
C28 C29 1.356(3)
C29 C30 1.369(3)
C31 C36 1.374(2)
C31 C32 1.379(2)
C32 C33 1.382(3)
C33 C34 1.366(3)
C34 C35 1.354(3)
C35 C36 1.393(3)

loop_
_cod_related_entry_id
_cod_related_entry_database
_cod_related_entry_code
1 ChemSpider 21151846
